data_7123614
loop_
_publ_author_name
'Zheng, Qixuan'
'Rood, Samantha L.'
'Unruh, Daniel K.'
'Hutchins, Kristin M.'

_publ_section_title
;
 Unique supramolecular complex of diclofenac: structural robustness,
 crystal-to-crystal solvent exchange, and mechanochemical synthesis
;
_journal_name_full 'Chemical Communications'
_journal_paper_doi 10.1039/C9CC03946E
_journal_year 2019
_chemical_formula_sum 'C47 H40 Cl4 N4 O4'
_chemical_formula_weight 866.63
_space_group_IT_number 15
_space_group_name_Hall '-C 2yc'
_space_group_name_H-M_alt 'C 1 2/c 1'
_symmetry_cell_setting monoclinic
_symmetry_Int_Tables_number 15
_symmetry_space_group_name_Hall '-C 2yc'
_symmetry_space_group_name_H-M 'C 1 2/c 1'
_atom_sites_solution_hydrogens mixed
_atom_sites_solution_primary dual
_atom_sites_solution_secondary difmap
_audit_creation_date 2018-04-03T10:33:02-00:00
_audit_creation_method 'WinGX routine CIF_UPDATE'
_audit_update_record
;
2019-04-09 deposited with the CCDC.    2019-06-07 downloaded from the CCDC.
;
_cell_angle_alpha 90
_cell_angle_beta 99.447(2)
_cell_angle_gamma 90
_cell_formula_units_Z 4
_cell_length_a 19.763(2)
_cell_length_b 7.0061(8)
_cell_length_c 30.454(4)
_cell_measurement_reflns_used 8456
_cell_measurement_temperature 100(2)
_cell_measurement_theta_max 27.13
_cell_measurement_theta_min 2.30
_cell_volume 4159.5(8)
_computing_cell_refinement 'Bruker SAINT'
_computing_data_collection 'Bruker APEX2'
_computing_data_reduction 'Bruker SAINT'
_computing_structure_refinement 'SHELXL-2016/6 (Sheldrick, 2016)'
_computing_structure_solution 'SHELXT 2014/5 (Sheldrick, 2014)'
_diffrn_ambient_temperature 100(2)
_diffrn_measured_fraction_theta_full 0.999
_diffrn_measured_fraction_theta_max 0.998
_diffrn_measurement_device_type 'Bruker APEX-II CCD'
_diffrn_measurement_method '\w scans'
_diffrn_radiation_monochromator graphite
_diffrn_radiation_source 'fine-focus sealed tube'
_diffrn_radiation_type MoK\a
_diffrn_radiation_wavelength 0.71073
_diffrn_reflns_av_R_equivalents 0.0293
_diffrn_reflns_av_unetI/netI 0.0220
_diffrn_reflns_Laue_measured_fraction_full 0.999
_diffrn_reflns_Laue_measured_fraction_max 0.998
_diffrn_reflns_limit_h_max 25
_diffrn_reflns_limit_h_min -25
_diffrn_reflns_limit_k_max 8
_diffrn_reflns_limit_k_min -8
_diffrn_reflns_limit_l_max 39
_diffrn_reflns_limit_l_min -39
_diffrn_reflns_number 23563
_diffrn_reflns_point_group_measured_fraction_full 0.999
_diffrn_reflns_point_group_measured_fraction_max 0.998
_diffrn_reflns_theta_full 25.242
_diffrn_reflns_theta_max 27.165
_diffrn_reflns_theta_min 1.356
_exptl_absorpt_coefficient_mu 0.335
_exptl_absorpt_correction_T_max 0.7455
_exptl_absorpt_correction_T_min 0.
_exptl_absorpt_correction_type multi-scan
_exptl_absorpt_process_details SADABS
_exptl_crystal_colour yellow
_exptl_crystal_density_diffrn 1.384
_exptl_crystal_description blade
_exptl_crystal_F_000 1800
_exptl_crystal_recrystallization_method 'Re-crystallisation from solvent'
_exptl_crystal_size_max 0.485
_exptl_crystal_size_mid 0.2
_exptl_crystal_size_min 0.095
_refine_diff_density_max 0.334
_refine_diff_density_min -0.219
_refine_diff_density_rms 0.046
_refine_ls_extinction_method none
_refine_ls_goodness_of_fit_ref 1.027
_refine_ls_hydrogen_treatment mixed
_refine_ls_matrix_type full
_refine_ls_number_parameters 345
_refine_ls_number_reflns 4604
_refine_ls_number_restraints 260
_refine_ls_restrained_S_all 1.021
_refine_ls_R_factor_all 0.0382
_refine_ls_R_factor_gt 0.0313
_refine_ls_shift/su_max 0.001
_refine_ls_shift/su_mean 0
_refine_ls_structure_factor_coef Fsqd
_refine_ls_weighting_details 'w=1/[\s^2^(Fo^2^)+(0.0320P)^2^+4.9478P] where P=(Fo^2^+2Fc^2^)/3'
_refine_ls_weighting_scheme calc
_refine_ls_wR_factor_gt 0.0738
_refine_ls_wR_factor_ref 0.0779
_reflns_number_gt 3966
_reflns_number_total 4604
_reflns_threshold_expression 'I > 2\s(I)'
_cod_data_source_file c9cc03946e2.cif
_cod_data_source_block diclofenac4-4'-BPE
_cod_original_cell_volume 4159.4(8)
_cod_original_sg_symbol_H-M 'C 2/c'
_cod_database_code 7123614
_shelx_estimated_absorpt_t_min 0.854
_shelx_estimated_absorpt_t_max 0.969

loop_
_symmetry_equiv_pos_as_xyz
'x, y, z'
'-x, y, -z+1/2'
'x+1/2, y+1/2, z'
'-x+1/2, y+1/2, -z+1/2'
'-x, -y, -z'
'x, -y, z-1/2'
'-x+1/2, -y+1/2, -z'
'x+1/2, -y+1/2, z-1/2'

loop_
_atom_site_label
_atom_site_type_symbol
_atom_site_fract_x
_atom_site_fract_y
_atom_site_fract_z
_atom_site_U_iso_or_equiv
_atom_site_adp_type
_atom_site_occupancy
_atom_site_calc_flag
_atom_site_disorder_assembly
_atom_site_disorder_group
Cl1 Cl 0.38703(2) 1.08953(5) 0.29241(2) 0.02153(9) Uani 1 d . .
Cl2 Cl 0.55765(2) 0.55264(5) 0.37680(2) 0.02039(9) Uani 1 d . .
O1 O 0.38648(5) 0.39199(15) 0.38961(4) 0.0228(2) Uani 1 d . .
H1 H 0.399772 0.288045 0.401817 0.034 Uiso 1 calc . .
O2 O 0.28220(6) 0.27375(17) 0.39307(4) 0.0341(3) Uani 1 d . .
N1 N 0.42095(6) 0.70893(18) 0.33658(4) 0.0172(2) Uani 1 d . .
H1A H 0.4279(9) 0.633(3) 0.3577(6) 0.026 Uiso 1 d . .
N2 N 0.43560(7) 1.07709(17) 0.42639(4) 0.0216(3) Uani 1 d . .
C1 C 0.54409(7) 0.77448(19) 0.35074(4) 0.0162(3) Uani 1 d . .
C2 C 0.47696(7) 0.82508(19) 0.33241(4) 0.0151(3) Uani 1 d . .
C3 C 0.46869(7) 1.0065(2) 0.31257(4) 0.0164(3) Uani 1 d . .
C4 C 0.52394(7) 1.1247(2) 0.30981(5) 0.0192(3) Uani 1 d . .
H4 H 0.516892 1.244895 0.295337 0.023 Uiso 1 calc . .
C5 C 0.58966(7) 1.0672(2) 0.32826(5) 0.0210(3) Uani 1 d . .
H5 H 0.627614 1.148214 0.326392 0.025 Uiso 1 calc . .
C6 C 0.60017(7) 0.8920(2) 0.34940(5) 0.0189(3) Uani 1 d . .
H6 H 0.644914 0.853221 0.362711 0.023 Uiso 1 calc . .
C7 C 0.37663(7) 0.63276(19) 0.29927(5) 0.0150(3) Uani 1 d . .
C8 C 0.31375(7) 0.55487(19) 0.30607(5) 0.0158(3) Uani 1 d . .
C9 C 0.27091(7) 0.4729(2) 0.27037(5) 0.0190(3) Uani 1 d . .
H9 H 0.228727 0.417625 0.274946 0.023 Uiso 1 calc . .
C10 C 0.28859(7) 0.4700(2) 0.22806(5) 0.0203(3) Uani 1 d . .
H10 H 0.258751 0.413513 0.203928 0.024 Uiso 1 calc . .
C11 C 0.35013(7) 0.5504(2) 0.22141(5) 0.0196(3) Uani 1 d . .
H11 H 0.362325 0.550197 0.192507 0.023 Uiso 1 calc . .
C12 C 0.39411(7) 0.6314(2) 0.25677(5) 0.0180(3) Uani 1 d . .
H12 H 0.436267 0.686076 0.251962 0.022 Uiso 1 calc . .
C13 C 0.29184(7) 0.5617(2) 0.35141(5) 0.0191(3) Uani 1 d . .
H13A H 0.241117 0.562753 0.34757 0.023 Uiso 1 calc . .
H13B H 0.308783 0.681448 0.366623 0.023 Uiso 1 calc . .
C14 C 0.31887(7) 0.3933(2) 0.38030(5) 0.0199(3) Uani 1 d . .
C15 C 0.50308(8) 1.0432(2) 0.43500(5) 0.0227(3) Uani 1 d . .
H15 H 0.533416 1.13579 0.426315 0.027 Uiso 1 calc . .
C16 C 0.53055(8) 0.8792(2) 0.45599(5) 0.0228(3) Uani 1 d . .
H16 H 0.578832 0.860894 0.461596 0.027 Uiso 1 calc . .
C17 C 0.48726(8) 0.7411(2) 0.46885(5) 0.0222(3) Uani 1 d . .
C18 C 0.41677(8) 0.7762(2) 0.45923(5) 0.0246(3) Uani 1 d . .
H18 H 0.385178 0.685151 0.467057 0.029 Uiso 1 calc . .
C19 C 0.39328(8) 0.9442(2) 0.43826(5) 0.0244(3) Uani 1 d . .
H19 H 0.34523 0.966288 0.432023 0.029 Uiso 1 calc . .
C20 C 0.51747(8) 0.5695(2) 0.49222(5) 0.0240(3) Uani 1 d . .
H20 H 0.56599 0.557484 0.496493 0.029 Uiso 1 calc . .
C21A C 0.2395(11) 0.8557(17) 0.4923(6) 0.057(2) Uani 0.179(4) d A -1
H21A H 0.219713 0.964436 0.476578 0.068 Uiso 0.179(4) calc A -1
C22A C 0.2706(12) 0.873(2) 0.5366(6) 0.056(3) Uani 0.179(4) d A -1
H22A H 0.27197 0.993248 0.550999 0.068 Uiso 0.179(4) calc A -1
C23A C 0.2995(10) 0.714(3) 0.5596(4) 0.056(3) Uani 0.179(4) d A -1
H23A H 0.320734 0.725369 0.589833 0.067 Uiso 0.179(4) calc A -1
C24A C 0.2974(7) 0.537(2) 0.5385(4) 0.043(2) Uani 0.179(4) d A -1
H24A H 0.317241 0.428676 0.554246 0.052 Uiso 0.179(4) calc A -1
C25A C 0.2664(6) 0.5203(16) 0.4943(4) 0.049(2) Uani 0.179(4) d A -1
H25A H 0.264983 0.399861 0.479825 0.058 Uiso 0.179(4) calc A -1
C26A C 0.2374(8) 0.6794(19) 0.4712(3) 0.051(2) Uani 0.179(4) d A -1
C27A C 0.1915(11) 0.766(3) 0.4313(6) 0.074(4) Uani 0.179(4) d A -1
H27A H 0.207171 0.895682 0.426251 0.112 Uiso 0.179(4) calc A -1
H27B H 0.144148 0.770835 0.437113 0.112 Uiso 0.179(4) calc A -1
H27C H 0.193403 0.687704 0.404923 0.112 Uiso 0.179(4) calc A -1
C21B C 0.2554(5) 0.6018(9) 0.5019(3) 0.0452(15) Uani 0.321(4) d A -2
C22B C 0.2206(6) 0.6321(12) 0.4590(3) 0.0539(18) Uani 0.321(4) d A -2
H22B H 0.210022 0.5273 0.439279 0.065 Uiso 0.321(4) calc A -2
C23B C 0.2013(5) 0.8158(15) 0.4449(2) 0.061(2) Uani 0.321(4) d A -2
H23B H 0.177456 0.836514 0.415588 0.074 Uiso 0.321(4) calc A -2
C24B C 0.2167(5) 0.9692(10) 0.4738(3) 0.066(2) Uani 0.321(4) d A -2
H24B H 0.203523 1.094732 0.464153 0.079 Uiso 0.321(4) calc A -2
C25B C 0.2516(4) 0.9389(9) 0.5167(3) 0.0643(19) Uani 0.321(4) d A -2
H25B H 0.262157 1.043738 0.536411 0.077 Uiso 0.321(4) calc A -2
C26B C 0.2709(4) 0.7552(12) 0.5308(2) 0.0511(15) Uani 0.321(4) d A -2
H26B H 0.294724 0.734525 0.560103 0.061 Uiso 0.321(4) calc A -2
C27B C 0.2841(5) 0.4262(14) 0.5222(3) 0.072(3) Uani 0.321(4) d A -2
H27D H 0.320931 0.456336 0.546926 0.108 Uiso 0.321(4) calc A -2
H27E H 0.302746 0.349923 0.499971 0.108 Uiso 0.321(4) calc A -2
H27F H 0.248174 0.353565 0.533407 0.108 Uiso 0.321(4) calc A -2

loop_
_atom_site_aniso_label
_atom_site_aniso_U_11
_atom_site_aniso_U_22
_atom_site_aniso_U_33
_atom_site_aniso_U_23
_atom_site_aniso_U_13
_atom_site_aniso_U_12
Cl1 0.01557(16) 0.01890(17) 0.02823(19) 0.00068(14) -0.00204(13) 0.00223(13)
Cl2 0.02128(17) 0.01657(17) 0.02329(18) 0.00326(13) 0.00362(13) 0.00258(13)
O1 0.0194(5) 0.0179(5) 0.0297(6) 0.0096(4) -0.0001(4) 0.0008(4)
O2 0.0266(6) 0.0332(7) 0.0441(7) 0.0187(6) 0.0110(5) -0.0027(5)
N1 0.0166(6) 0.0184(6) 0.0162(6) 0.0026(5) 0.0014(5) -0.0040(5)
N2 0.0309(7) 0.0174(6) 0.0160(6) 0.0010(5) 0.0020(5) 0.0027(5)
C1 0.0186(7) 0.0141(6) 0.0159(7) -0.0013(5) 0.0030(5) 0.0013(5)
C2 0.0162(6) 0.0149(7) 0.0142(6) -0.0030(5) 0.0022(5) -0.0026(5)
C3 0.0139(6) 0.0166(7) 0.0179(7) -0.0024(5) 0.0000(5) 0.0008(5)
C4 0.0215(7) 0.0138(7) 0.0215(7) -0.0002(5) 0.0015(6) -0.0028(5)
C5 0.0165(7) 0.0195(7) 0.0267(8) -0.0023(6) 0.0027(6) -0.0059(5)
C6 0.0137(6) 0.0197(7) 0.0227(7) -0.0034(6) 0.0011(5) -0.0001(5)
C7 0.0136(6) 0.0108(6) 0.0200(7) 0.0010(5) 0.0007(5) 0.0002(5)
C8 0.0130(6) 0.0120(6) 0.0223(7) 0.0042(5) 0.0026(5) 0.0024(5)
C9 0.0129(6) 0.0134(6) 0.0296(8) 0.0049(6) 0.0004(5) -0.0009(5)
C10 0.0203(7) 0.0134(7) 0.0247(7) -0.0011(6) -0.0033(6) -0.0018(5)
C11 0.0236(7) 0.0156(7) 0.0196(7) -0.0016(5) 0.0036(6) -0.0016(6)
C12 0.0159(6) 0.0155(7) 0.0231(7) -0.0003(6) 0.0042(5) -0.0029(5)
C13 0.0139(6) 0.0195(7) 0.0246(7) 0.0049(6) 0.0052(5) 0.0013(5)
C14 0.0208(7) 0.0202(7) 0.0196(7) 0.0026(6) 0.0058(6) 0.0000(6)
C15 0.0306(8) 0.0201(7) 0.0185(7) 0.0012(6) 0.0072(6) 0.0037(6)
C16 0.0289(8) 0.0223(8) 0.0181(7) -0.0002(6) 0.0062(6) 0.0061(6)
C17 0.0332(8) 0.0181(7) 0.0147(7) -0.0009(5) 0.0027(6) 0.0055(6)
C18 0.0324(8) 0.0182(7) 0.0225(7) 0.0012(6) 0.0026(6) -0.0026(6)
C19 0.0282(8) 0.0205(8) 0.0226(7) 0.0015(6) -0.0012(6) 0.0005(6)
C20 0.0284(8) 0.0217(8) 0.0216(7) 0.0015(6) 0.0029(6) 0.0052(6)
C21A 0.033(4) 0.087(4) 0.053(4) 0.027(3) 0.015(3) 0.013(4)
C22A 0.033(5) 0.086(5) 0.052(4) 0.019(4) 0.014(5) 0.014(5)
C23A 0.031(5) 0.088(5) 0.051(5) 0.017(4) 0.012(5) 0.013(5)
C24A 0.014(4) 0.080(4) 0.034(4) 0.022(4) 0.001(3) 0.001(4)
C25A 0.020(4) 0.084(4) 0.041(4) 0.025(3) 0.002(3) 0.002(4)
C26A 0.026(4) 0.086(4) 0.043(4) 0.028(3) 0.006(3) 0.007(4)
C27A 0.046(7) 0.112(9) 0.060(6) 0.026(6) -0.007(6) 0.020(7)
C21B 0.023(3) 0.079(3) 0.037(3) 0.017(3) 0.015(2) 0.015(3)
C22B 0.035(4) 0.088(4) 0.042(3) 0.022(3) 0.016(3) 0.021(3)
C23B 0.041(4) 0.088(4) 0.061(4) 0.028(3) 0.024(3) 0.025(4)
C24B 0.049(5) 0.080(4) 0.076(5) 0.030(4) 0.032(4) 0.014(4)
C25B 0.040(4) 0.080(4) 0.076(5) 0.014(4) 0.019(4) 0.006(4)
C26B 0.023(3) 0.087(4) 0.047(3) 0.014(3) 0.014(2) 0.008(3)
C27B 0.058(5) 0.093(5) 0.074(5) 0.047(4) 0.035(4) 0.030(5)

loop_
_atom_type_symbol
_atom_type_description
_atom_type_scat_dispersion_real
_atom_type_scat_dispersion_imag
_atom_type_scat_source
C C 0.0033 0.0016 'International Tables Vol C Tables 4.2.6.8 and 6.1.1.4'
H H 0 0 'International Tables Vol C Tables 4.2.6.8 and 6.1.1.4'
Cl Cl 0.1484 0.1585 'International Tables Vol C Tables 4.2.6.8 and 6.1.1.4'
N N 0.0061 0.0033 'International Tables Vol C Tables 4.2.6.8 and 6.1.1.4'
O O 0.0106 0.006 'International Tables Vol C Tables 4.2.6.8 and 6.1.1.4'

loop_
_geom_angle_atom_site_label_1
_geom_angle_atom_site_label_2
_geom_angle_atom_site_label_3
_geom_angle
_geom_angle_site_symmetry_1
C14 O1 H1 109.5 .
C2 N1 C7 122.70(11) .
C2 N1 H1A 114.4(12) .
C7 N1 H1A 112.2(12) .
C15 N2 C19 118.03(13) .
C6 C1 C2 123.25(13) .
C6 C1 Cl2 118.57(11) .
C2 C1 Cl2 118.18(10) .
N1 C2 C1 122.03(12) .
N1 C2 C3 121.88(12) .
C1 C2 C3 115.91(12) .
C4 C3 C2 122.02(12) .
C4 C3 Cl1 118.44(11) .
C2 C3 Cl1 119.51(10) .
C3 C4 C5 119.78(13) .
C3 C4 H4 120.1 .
C5 C4 H4 120.1 .
C6 C5 C4 120.30(13) .
C6 C5 H5 119.8 .
C4 C5 H5 119.8 .
C5 C6 C1 118.69(13) .
C5 C6 H6 120.7 .
C1 C6 H6 120.7 .
C12 C7 C8 119.67(12) .
C12 C7 N1 122.10(12) .
C8 C7 N1 118.22(12) .
C9 C8 C7 119.09(13) .
C9 C8 C13 119.90(12) .
C7 C8 C13 121.00(12) .
C8 C9 C10 121.23(13) .
C8 C9 H9 119.4 .
C10 C9 H9 119.4 .
C11 C10 C9 119.36(13) .
C11 C10 H10 120.3 .
C9 C10 H10 120.3 .
C10 C11 C12 120.35(14) .
C10 C11 H11 119.8 .
C12 C11 H11 119.8 .
C11 C12 C7 120.26(13) .
C11 C12 H12 119.9 .
C7 C12 H12 119.9 .
C8 C13 C14 112.25(12) .
C8 C13 H13A 109.2 .
C14 C13 H13A 109.2 .
C8 C13 H13B 109.2 .
C14 C13 H13B 109.2 .
H13A C13 H13B 107.9 .
O2 C14 O1 124.29(14) .
O2 C14 C13 123.48(13) .
O1 C14 C13 112.23(12) .
N2 C15 C16 122.80(15) .
N2 C15 H15 118.6 .
C16 C15 H15 118.6 .
C15 C16 C17 119.73(15) .
C15 C16 H16 120.1 .
C17 C16 H16 120.1 .
C16 C17 C18 117.19(14) .
C16 C17 C20 119.01(14) .
C18 C17 C20 123.79(14) .
C19 C18 C17 119.63(15) .
C19 C18 H18 120.2 .
C17 C18 H18 120.2 .
N2 C19 C18 122.61(15) .
N2 C19 H19 118.7 .
C18 C19 H19 118.7 .
C20 C20 C17 125.37(19) 5_666
C20 C20 H20 117.3 5_666
C17 C20 H20 117.3 .
C22A C21A C26A 120 .
C22A C21A H21A 120 .
C26A C21A H21A 120 .
C21A C22A C23A 120 .
C21A C22A H22A 120 .
C23A C22A H22A 120 .
C24A C23A C22A 120 .
C24A C23A H23A 120 .
C22A C23A H23A 120 .
C25A C24A C23A 120 .
C25A C24A H24A 120 .
C23A C24A H24A 120 .
C24A C25A C26A 120 .
C24A C25A H25A 120 .
C26A C25A H25A 120 .
C25A C26A C21A 120 .
C25A C26A C27A 150.2(13) .
C21A C26A C27A 89.0(12) .
C26A C27A H27A 109.5 .
C26A C27A H27B 109.5 .
H27A C27A H27B 109.5 .
C26A C27A H27C 109.5 .
H27A C27A H27C 109.5 .
H27B C27A H27C 109.5 .
C22B C21B C26B 120 .
C22B C21B C27B 129.0(7) .
C26B C21B C27B 110.9(7) .
C21B C22B C23B 120 .
C21B C22B H22B 120 .
C23B C22B H22B 120 .
C22B C23B C24B 120 .
C22B C23B H23B 120 .
C24B C23B H23B 120 .
C25B C24B C23B 120 .
C25B C24B H24B 120 .
C23B C24B H24B 120 .
C24B C25B C26B 120 .
C24B C25B H25B 120 .
C26B C25B H25B 120 .
C25B C26B C21B 120 .
C25B C26B H26B 120 .
C21B C26B H26B 120 .
C21B C27B H27D 109.5 .
C21B C27B H27E 109.5 .
H27D C27B H27E 109.5 .
C21B C27B H27F 109.5 .
H27D C27B H27F 109.5 .
H27E C27B H27F 109.5 .

loop_
_geom_bond_atom_site_label_1
_geom_bond_atom_site_label_2
_geom_bond_distance
_geom_bond_site_symmetry_2
Cl1 C3 1.7306(14) .
Cl2 C1 1.7458(14) .
O1 C14 1.3197(17) .
O1 H1 0.84 .
O2 C14 1.2128(18) .
N1 C2 1.3963(17) .
N1 C7 1.4200(17) .
N1 H1A 0.829(19) .
N2 C15 1.337(2) .
N2 C19 1.340(2) .
C1 C6 1.3868(19) .
C1 C2 1.3978(19) .
C2 C3 1.4051(19) .
C3 C4 1.3841(19) .
C4 C5 1.388(2) .
C4 H4 0.95 .
C5 C6 1.385(2) .
C5 H5 0.95 .
C6 H6 0.95 .
C7 C12 1.3932(19) .
C7 C8 1.4034(18) .
C8 C9 1.388(2) .
C8 C13 1.5140(19) .
C9 C10 1.389(2) .
C9 H9 0.95 .
C10 C11 1.385(2) .
C10 H10 0.95 .
C11 C12 1.389(2) .
C11 H11 0.95 .
C12 H12 0.95 .
C13 C14 1.5152(19) .
C13 H13A 0.99 .
C13 H13B 0.99 .
C15 C16 1.382(2) .
C15 H15 0.95 .
C16 C17 1.390(2) .
C16 H16 0.95 .
C17 C18 1.398(2) .
C17 C20 1.472(2) .
C18 C19 1.382(2) .
C18 H18 0.95 .
C19 H19 0.95 .
C20 C20 1.326(3) 5_666
C20 H20 0.95 .
C21A C22A 1.39 .
C21A C26A 1.39 .
C21A H21A 0.95 .
C22A C23A 1.39 .
C22A H22A 0.95 .
C23A C24A 1.39 .
C23A H23A 0.95 .
C24A C25A 1.39 .
C24A H24A 0.95 .
C25A C26A 1.39 .
C25A H25A 0.95 .
C26A C27A 1.519(16) .
C27A H27A 0.98 .
C27A H27B 0.98 .
C27A H27C 0.98 .
C21B C22B 1.39 .
C21B C26B 1.39 .
C21B C27B 1.450(10) .
C22B C23B 1.39 .
C22B H22B 0.95 .
C23B C24B 1.39 .
C23B H23B 0.95 .
C24B C25B 1.39 .
C24B H24B 0.95 .
C25B C26B 1.39 .
C25B H25B 0.95 .
C26B H26B 0.95 .
C27B H27D 0.98 .
C27B H27E 0.98 .
C27B H27F 0.98 .

loop_
_geom_hbond_atom_site_label_D
_geom_hbond_atom_site_label_H
_geom_hbond_atom_site_label_A
_geom_hbond_distance_DH
_geom_hbond_distance_HA
_geom_hbond_distance_DA
_geom_hbond_angle_DHA
_geom_hbond_site_symmetry_A
N1 H1A O1 0.829(19) 2.172(19) 2.8919(16) 145.1(16) .
O1 H1 N2 0.84 1.75 2.5900(16) 174.4 1_545
